data_2003436
loop_
_publ_author_name
'Kerihuel, G.'
'Gougeon, P.'

_publ_section_title
;
 CeMo~8~O~14~, a Third Crystalline Form of the <i>R</i>Mo~8~O~14~
 Series (<i>R</i> = La, Ce, Pr, Nd, Sm)
;
_journal_issue 5
_journal_name_full 'Acta Crystallographica Section C'
_journal_page_first 787
_journal_page_last 790
_journal_paper_doi 10.1107/S0108270194010681
_journal_volume 51
_journal_year 1995
_chemical_formula_moiety 'Ce Mo8 O14'
_chemical_formula_sum 'Ce Mo8 O14'
_chemical_formula_weight 1131.63
_space_group_IT_number 60
_symmetry_cell_setting orthorhombic
_symmetry_space_group_name_Hall '-P 2n 2ab'
_symmetry_space_group_name_H-M 'P b c n'
_atom_type_scat_source IntTabIV
_cell_angle_alpha 90.
_cell_angle_beta 90.
_cell_angle_gamma 90.
_cell_formula_units_Z 8
_cell_length_a 9.1937(7)
_cell_length_b 11.121(1)
_cell_length_c 20.014(1)
_cell_measurement_reflns_used 25
_cell_measurement_temperature 295
_cell_measurement_theta_max 32
_cell_measurement_theta_min 11
_cell_volume 2046.3(3)
_diffrn_measurement_device 'Enraf-Nonius CAD-4'
_diffrn_measurement_method \w-2\q
_diffrn_radiation_type MoK\a
_diffrn_radiation_wavelength 0.71073
_diffrn_reflns_limit_h_max 16
_diffrn_reflns_limit_h_min 0
_diffrn_reflns_limit_k_max 20
_diffrn_reflns_limit_k_min 0
_diffrn_reflns_limit_l_max 36
_diffrn_reflns_limit_l_min 0
_diffrn_reflns_number 6930
_diffrn_reflns_theta_max 40
_diffrn_standards_decay_% -0.1
_diffrn_standards_interval_time 90
_diffrn_standards_number 3
_exptl_absorpt_coefficient_mu 13.77
_exptl_absorpt_correction_T_max 1.1605
_exptl_absorpt_correction_T_min 0.9368
_exptl_absorpt_correction_type empirical
_exptl_crystal_colour black
_exptl_crystal_density_diffrn 7.346
_exptl_crystal_description irregular
_exptl_crystal_size_max 0.14
_exptl_crystal_size_mid 0.12
_exptl_crystal_size_min 0.10
_refine_diff_density_max 2.90
_refine_diff_density_min -1.05
_refine_ls_extinction_coef 9.612E-8(4)
_refine_ls_extinction_method 'Stout & Jensen (1968)'
_refine_ls_goodness_of_fit_obs 1.582
_refine_ls_number_parameters 141
_refine_ls_number_reflns 3568
_refine_ls_R_factor_obs 0.040
_refine_ls_shift/esd_max <0.01
_refine_ls_structure_factor_coef F
_refine_ls_weighting_details 'w = 4Fo^2^/[\s^2^Fo^2^ + (0.02Fo^2^)^2^]'
_refine_ls_weighting_scheme calc
_refine_ls_wR_factor_obs 0.042
_reflns_number_observed 3568
_reflns_number_total 6930
_reflns_observed_criterion >2\s(I)
_cod_data_source_file du1086.cif
_cod_data_source_block du1086a
_cod_depositor_comments
;
The following automatic conversions were performed:

'_refine_ls_weighting_scheme' value 'w = 4Fo^2^/[\s^2^Fo^2^ +
(0.02Fo^2^)^2^]' was changed to 'calc'. New tag
'_refine_ls_weighting_details' was created. The value of the new tag
was set to 'w = 4Fo^2^/[\s^2^Fo^2^ + (0.02Fo^2^)^2^]'.

Automatic conversion script
Id: cif_fix_values 3143 2015-03-26 13:38:13Z robertas 
;
_cod_original_cell_volume 2046.3(4)
_cod_database_code 2003436

loop_
_symmetry_equiv_pos_as_xyz
x,y,z
1/2+x,1/2+y,1/2-z
x,-y,1/2+z
1/2-x,1/2+y,z
-x,-y,-z
1/2-x,1/2-y,1/2+z
-x,y,1/2-z
1/2+x,1/2-y,-z

loop_
_atom_site_label
_atom_site_fract_x
_atom_site_fract_y
_atom_site_fract_z
_atom_site_B_iso_or_equiv
Ce(1) 0 .500 0 .553(8)
Ce(2) .500 .52433(5) .250 .474(8)
Mo(1) .62127(8) .72582(5) .07950(3) .234(8)
Mo(2) .62114(8) .62338(5) .45640(3) .169(7)
Mo(3) .12332(8) .12486(5) .53670(3) .183(7)
Mo(4) .62070(8) .48808(5) .07921(3) .225(8)
Mo(5) .61987(8) .87129(5) .21275(3) .171(7)
Mo(6) .87862(7) .49638(5) .33014(3) .116(8)
Mo(7) .12454(8) .61638(5) .29386(3) .177(8)
Mo(8) 1.12024(7) .72976(5) .16762(3) .188(8)
O(1) .2581(6) .2619(4) .8345(3) .45(7)
O(2) .5124(7) .8674(4) .1258(3) .33(6)
O(3) .7616(7) .3679(4) .0377(3) .41(7)
O(4) .2599(6) .7557(4) .5876(3) .26(6)
O(5) .9905(7) .7396(4) .0010(3) .44(6)
O(6) .9918(7) .1053(4) .3680(3) .55(7)
O(7) .2324(6) .6064(5) .4601(3) .38(7)
O(8) .5076(8) .3658(4) .3742(3) .56(7)
O(9) .2350(7) .4963(5) .0796(3) .52(7)
O(10) .2364(7) .0110(4) .8298(3) .34(7)
O(11) .500 .2561(6) .750 .44(9)
O(12) .7562(7) .1314(4) .7898(3) .41(7)
O(13) .9870(6) .6095(4) .1180(3) .30(6)
O(14) .7362(7) .6144(4) .2878(3) .40(7)
O(15) .500 .2620 .250 .37(9)

loop_
_geom_bond_atom_site_label_1
_geom_bond_atom_site_label_2
_geom_bond_distance
_geom_bond_publ_flag
Mo(1) Mo(3) 2.5825(9) yes
Mo(1) Mo(2) 2.6040(10) yes
Mo(1) Mo(4) 2.6439(8) yes
Mo(2) Mo(4) 2.7530(10) yes
Mo(2) Mo(3) 2.7630(10) yes
Mo(2) Mo(3) 2.7642(8) yes
Mo(2) Mo(4) 2.7780(10) yes
Mo(3) Mo(4) 2.7080(10) yes
Mo(3) Mo(4) 2.7742(9) yes
Mo(3) Mo(8) 3.0790(9) yes
Mo(1) O(5) 2.047(6) yes
Mo(1) O(7) 2.050(6) yes
Mo(1) O(1) 2.052(6) yes
Mo(1) O(6) 2.078(6) yes
Mo(1) O(2) 2.083(6) yes
Mo(1) O(3) 2.087(6) yes
Mo(2) O(5) 2.043(5) yes
Mo(2) O(4) 2.052(6) yes
Mo(2) O(6) 2.061(6) yes
Mo(2) O(9) 2.065(7) yes
Mo(2) O(3) 2.079(6) yes
Mo(3) O(7) 2.038(6) yes
Mo(3) O(9) 2.062(7) yes
Mo(3) O(5) 2.067(6) yes
Mo(3) O(4) 2.076(5) yes
Mo(3) O(8) 2.080(6) yes
Mo(4) O(8) 2.027(6) yes
Mo(4) O(3) 2.038(6) yes
Mo(4) O(7) 2.044(6) yes
Mo(4) O(6) 2.054(6) yes
Mo(4) O(10) 2.110(7) yes
Mo(5) Mo(5) 2.661(2) yes
Mo(5) Mo(7) 2.7292(8) yes
Mo(5) Mo(6) 2.7304(9) yes
Mo(5) Mo(6) 2.7550(10) yes
Mo(6) Mo(8) 2.5958(8) yes
Mo(6) Mo(7) 2.7240(10) yes
Mo(6) Mo(7) 2.8180(9) yes
Mo(7) Mo(8) 2.6920(10) yes
Mo(7) Mo(8) 2.8239(9) yes
Mo(7) Mo(7) 2.886(2) yes
Mo(5) O(11) 1.944(5) yes
Mo(5) O(12) 1.988(6) yes
Mo(5) O(2) 2.002(6) yes
Mo(5) O(10) 2.045(7) yes
Mo(5) O(1) 2.085(6) yes
Mo(6) O(14) 2.039(6) yes
Mo(6) O(13) 2.046(6) yes
Mo(6) O(12) 2.051(6) yes
Mo(6) O(2) 2.085(6) yes
Mo(6) O(9) 2.087(7) yes
Mo(7) O(1) 2.000(6) yes
Mo(7) O(10) 2.039(7) yes
Mo(7) O(13) 2.041(6) yes
Mo(7) O(14) 2.076(6) yes
Mo(7) O(15) 2.169(5) yes
Mo(8) O(4) 1.950(6) yes
Mo(8) O(8) 2.015(6) yes
Mo(8) O(15) 2.0170(10) yes
Mo(8) O(14) 2.046(6) yes
Mo(8) O(13) 2.067(6) yes
Mo(8) O(12) 2.097(6) yes
Ce(1) O(7) 2.569(6) yes
Ce(1) O(13) 2.660(5) yes
Ce(1) O(5) 2.666(5) yes
Ce(1) O(9) 2.684(8) yes
Ce(1) O(3) 2.745(6) yes
Ce(1) O(2) 2.920(5) yes
Ce(2) O(11) 2.442(7) yes
Ce(2) O(14) 2.508(7) yes
Ce(2) O(6) 2.529(6) yes
Ce(2) O(10) 2.725(7) yes
Ce(2) O(15) 2.918(7) yes
Ce(2) O(12) 2.943(6) yes
